data_1554970
loop_
_publ_author_name
'Fan, Xing'
'Liu, Ruixing'
'Wei, Yin'
'Shi, Min'

_publ_section_title
;
 Rh-Catalyzed intramolecular decarbonylative cyclization of ortho-formyl
 group tethered alkylidenecyclopropanes (ACPs) for the construction of
 2-methylindenes
;
_journal_issue 15
_journal_name_full 'Organic Chemistry Frontiers'
_journal_page_first 2667
_journal_paper_doi 10.1039/C9QO00614A
_journal_volume 6
_journal_year 2019
_chemical_formula_sum 'C17 H14 Cl'
_chemical_formula_weight 253.73
_space_group_crystal_system triclinic
_space_group_IT_number 2
_space_group_name_Hall '-P 1'
_space_group_name_H-M_alt 'P -1'
_atom_sites_solution_hydrogens geom
_audit_creation_method SHELXL-2013
_audit_update_record
;
2019-01-04 deposited with the CCDC.	2019-06-10 downloaded from the CCDC.
;
_cell_angle_alpha 111.893(15)
_cell_angle_beta 107.027(17)
_cell_angle_gamma 93.776(19)
_cell_formula_units_Z 4
_cell_length_a 10.013(5)
_cell_length_b 12.073(6)
_cell_length_c 12.827(6)
_cell_measurement_reflns_used 4558
_cell_measurement_temperature 293(2)
_cell_measurement_theta_max 51.542
_cell_measurement_theta_min 5.123
_cell_volume 1348.7(12)
_computing_cell_refinement 'Bruker SAINT'
_computing_data_collection 'Bruker APEX2'
_computing_data_reduction 'Bruker SAINT'
_computing_molecular_graphics 'Bruker SHELXTL'
_computing_publication_material 'Bruker SHELXTL'
_computing_structure_refinement 'SHELXL-2013 (Sheldrick, 2013)'
_computing_structure_solution 'SHELXS-97 (Sheldrick 2008)'
_diffrn_ambient_temperature 293(2)
_diffrn_measured_fraction_theta_full 0.999
_diffrn_measured_fraction_theta_max 0.999
_diffrn_measurement_device_type 'Bruker APEX-II CCD'
_diffrn_measurement_method '\f and \w scans'
_diffrn_radiation_type MoK\a
_diffrn_radiation_wavelength 0.71073
_diffrn_reflns_av_R_equivalents 0.0614
_diffrn_reflns_av_unetI/netI 0.0521
_diffrn_reflns_Laue_measured_fraction_full 0.999
_diffrn_reflns_Laue_measured_fraction_max 0.999
_diffrn_reflns_limit_h_max 12
_diffrn_reflns_limit_h_min -12
_diffrn_reflns_limit_k_max 14
_diffrn_reflns_limit_k_min -14
_diffrn_reflns_limit_l_max 15
_diffrn_reflns_limit_l_min -15
_diffrn_reflns_number 26444
_diffrn_reflns_point_group_measured_fraction_full 0.999
_diffrn_reflns_point_group_measured_fraction_max 0.999
_diffrn_reflns_theta_full 25.242
_diffrn_reflns_theta_max 25.998
_diffrn_reflns_theta_min 2.170
_exptl_absorpt_coefficient_mu 0.262
_exptl_absorpt_correction_T_max 0.7456
_exptl_absorpt_correction_T_min 0.6711
_exptl_absorpt_correction_type multi-scan
_exptl_absorpt_process_details sadabs
_exptl_crystal_colour colorless
_exptl_crystal_density_diffrn 1.250
_exptl_crystal_description prismatic
_exptl_crystal_F_000 532
_exptl_crystal_size_max 0.150
_exptl_crystal_size_mid 0.120
_exptl_crystal_size_min 0.080
_refine_diff_density_max 0.502
_refine_diff_density_min -0.427
_refine_diff_density_rms 0.047
_refine_ls_extinction_expression Fc^*^=kFc[1+0.001xFc^2^\l^3^/sin(2\q)]^-1/4^
_refine_ls_extinction_method SHELXL
_refine_ls_goodness_of_fit_ref 1.036
_refine_ls_hydrogen_treatment constr
_refine_ls_matrix_type full
_refine_ls_number_parameters 330
_refine_ls_number_reflns 5294
_refine_ls_number_restraints 0
_refine_ls_restrained_S_all 1.036
_refine_ls_R_factor_all 0.1127
_refine_ls_R_factor_gt 0.0594
_refine_ls_shift/su_max 0.002
_refine_ls_shift/su_mean 0.000
_refine_ls_structure_factor_coef Fsqd
_refine_ls_weighting_details 'w=1/[\s^2^(Fo^2^)+(0.0745P)^2^+0.6719P] where P=(Fo^2^+2Fc^2^)/3'
_refine_ls_weighting_scheme calc
_refine_ls_wR_factor_gt 0.1447
_refine_ls_wR_factor_ref 0.1823
_reflns_Friedel_coverage 0.000
_reflns_number_gt 3172
_reflns_number_total 5294
_reflns_threshold_expression 'I > 2\s(I)'
_cod_data_source_file c9qo00614a2.cif
_cod_data_source_block mo_d8v19013_0m
_cod_database_code 1554970
_shelx_space_group_comment
; 
The symmetry employed for this shelxl refinement is uniquely defined 
by the following loop, which should always be used as a source of 
symmetry information in preference to the above space-group names. 
They are only intended as comments. 
;
_shelx_estimated_absorpt_t_min 0.962
_shelx_estimated_absorpt_t_max 0.979
_shelxl_version_number 2013-4

loop_
_space_group_symop_operation_xyz
'x, y, z'
'-x, -y, -z'

loop_
_atom_site_label
_atom_site_type_symbol
_atom_site_fract_x
_atom_site_fract_y
_atom_site_fract_z
_atom_site_U_iso_or_equiv
_atom_site_adp_type
_atom_site_occupancy
_atom_site_site_symmetry_order
_atom_site_calc_flag
_atom_site_refinement_flags_posn
_atom_site_refinement_flags_adp
Cl1 Cl 0.90936(11) 0.91765(9) 0.83703(8) 0.0743(3) Uani 1 1 d . .
C1 C 1.1231(3) 0.8803(3) 0.4949(3) 0.0529(8) Uani 1 1 d . .
H1 H 1.1900 0.9518 0.5258 0.063 Uiso 1 1 calc R U
C2 C 1.0332(3) 0.8401(3) 0.5547(3) 0.0455(7) Uani 1 1 d . .
C3 C 1.0229(3) 0.8999(3) 0.6654(3) 0.0519(8) Uani 1 1 d . .
H3 H 1.0791 0.9762 0.7177 0.062 Uiso 1 1 calc R U
C4 C 0.9257(3) 0.8431(3) 0.6974(3) 0.0497(8) Uani 1 1 d . .
C5 C 0.8417(3) 0.7287(3) 0.6211(3) 0.0466(7) Uani 1 1 d . .
H5 H 0.7775 0.6927 0.6446 0.056 Uiso 1 1 calc R U
C6 C 0.8540(3) 0.6686(3) 0.5100(3) 0.0430(7) Uani 1 1 d . .
H6 H 0.7985 0.5919 0.4584 0.052 Uiso 1 1 calc R U
C7 C 0.9501(3) 0.7240(3) 0.4760(3) 0.0402(7) Uani 1 1 d . .
C8 C 0.9815(3) 0.6859(3) 0.3632(3) 0.0426(7) Uani 1 1 d . .
C9 C 1.0785(3) 0.7770(3) 0.3731(3) 0.0483(8) Uani 1 1 d . .
C10 C 1.1442(4) 0.7822(3) 0.2830(3) 0.0619(9) Uani 1 1 d . .
H10A H 1.1176 0.7042 0.2165 0.093 Uiso 1 1 calc R U
H10B H 1.2460 0.8033 0.3197 0.093 Uiso 1 1 calc R U
H10C H 1.1108 0.8425 0.2555 0.093 Uiso 1 1 calc R U
C11 C 0.9186(3) 0.5653(3) 0.2625(3) 0.0423(7) Uani 1 1 d . .
C12 C 0.9159(3) 0.4586(3) 0.2820(3) 0.0482(8) Uani 1 1 d . .
H12 H 0.9534 0.4644 0.3597 0.058 Uiso 1 1 calc R U
C13 C 0.8589(3) 0.3453(3) 0.1889(3) 0.0505(8) Uani 1 1 d . .
H13 H 0.8589 0.2765 0.2053 0.061 Uiso 1 1 calc R U
C14 C 0.8016(3) 0.3314(3) 0.0710(3) 0.0527(8) Uani 1 1 d . .
C15 C 0.8026(3) 0.4369(3) 0.0513(3) 0.0573(9) Uani 1 1 d . .
H15 H 0.7643 0.4306 -0.0265 0.069 Uiso 1 1 calc R U
C16 C 0.8592(3) 0.5515(3) 0.1442(3) 0.0509(8) Uani 1 1 d . .
H16 H 0.8575 0.6202 0.1275 0.061 Uiso 1 1 calc R U
C17 C 0.7423(4) 0.2069(3) -0.0298(3) 0.0751(11) Uani 1 1 d . .
H17A H 0.8141 0.1580 -0.0277 0.113 Uiso 1 1 calc R U
H17B H 0.7138 0.2143 -0.1048 0.113 Uiso 1 1 calc R U
H17C H 0.6613 0.1689 -0.0211 0.113 Uiso 1 1 calc R U
Cl2 Cl 0.43994(12) 0.91210(9) 0.84140(8) 0.0781(4) Uani 1 1 d . .
C18 C 0.6073(3) 0.8687(3) 0.4733(3) 0.0466(7) Uani 1 1 d . .
H18 H 0.6653 0.9431 0.4965 0.056 Uiso 1 1 calc R U
C19 C 0.5330(3) 0.8296(3) 0.5440(3) 0.0430(7) Uani 1 1 d . .
C20 C 0.5301(3) 0.8924(3) 0.6573(3) 0.0489(8) Uani 1 1 d . .
H20 H 0.5789 0.9725 0.7034 0.059 Uiso 1 1 calc R U
C21 C 0.4516(4) 0.8320(3) 0.7004(3) 0.0519(8) Uani 1 1 d . .
C22 C 0.3821(4) 0.7119(3) 0.6348(3) 0.0587(9) Uani 1 1 d . .
H22 H 0.3323 0.6735 0.6669 0.070 Uiso 1 1 calc R U
C23 C 0.3866(3) 0.6490(3) 0.5216(3) 0.0509(8) Uani 1 1 d . .
H23 H 0.3408 0.5679 0.4775 0.061 Uiso 1 1 calc R U
C24 C 0.4604(3) 0.7079(3) 0.4742(3) 0.0417(7) Uani 1 1 d . .
C25 C 0.4824(3) 0.6658(3) 0.3574(2) 0.0411(7) Uani 1 1 d . .
C26 C 0.5658(3) 0.7595(3) 0.3571(3) 0.0442(7) Uani 1 1 d . .
C27 C 0.6147(4) 0.7650(3) 0.2585(3) 0.0578(9) Uani 1 1 d . .
H27A H 0.7154 0.7673 0.2800 0.087 Uiso 1 1 calc R U
H27B H 0.5943 0.8369 0.2467 0.087 Uiso 1 1 calc R U
H27C H 0.5655 0.6942 0.1859 0.087 Uiso 1 1 calc R U
C28 C 0.4207(3) 0.5429(3) 0.2602(2) 0.0410(7) Uani 1 1 d . .
C29 C 0.2785(3) 0.4874(3) 0.2285(3) 0.0456(7) Uani 1 1 d . .
H29 H 0.2225 0.5281 0.2707 0.055 Uiso 1 1 calc R U
C30 C 0.2204(3) 0.3741(3) 0.1363(3) 0.0512(8) Uani 1 1 d . .
H30 H 0.1254 0.3407 0.1168 0.061 Uiso 1 1 calc R U
C31 C 0.2994(3) 0.3084(3) 0.0718(3) 0.0479(8) Uani 1 1 d . .
C32 C 0.4409(3) 0.3629(3) 0.1032(3) 0.0538(8) Uani 1 1 d . .
H32 H 0.4967 0.3217 0.0611 0.065 Uiso 1 1 calc R U
C33 C 0.5001(3) 0.4769(3) 0.1956(3) 0.0485(8) Uani 1 1 d . .
H33 H 0.5951 0.5101 0.2149 0.058 Uiso 1 1 calc R U
C34 C 0.2350(4) 0.1842(3) -0.0288(3) 0.0670(10) Uani 1 1 d . .
H34A H 0.2694 0.1231 -0.0030 0.100 Uiso 1 1 calc R U
H34B H 0.2614 0.1794 -0.0963 0.100 Uiso 1 1 calc R U
H34C H 0.1331 0.1711 -0.0512 0.100 Uiso 1 1 calc R U

loop_
_atom_site_aniso_label
_atom_site_aniso_U_11
_atom_site_aniso_U_22
_atom_site_aniso_U_33
_atom_site_aniso_U_23
_atom_site_aniso_U_13
_atom_site_aniso_U_12
Cl1 0.0969(7) 0.0676(6) 0.0499(5) 0.0122(5) 0.0311(5) 0.0067(5)
C1 0.0434(17) 0.0504(19) 0.066(2) 0.0254(17) 0.0214(15) -0.0027(14)
C2 0.0395(16) 0.0497(18) 0.0493(18) 0.0261(16) 0.0112(14) 0.0051(14)
C3 0.0514(18) 0.0433(18) 0.0503(19) 0.0169(16) 0.0073(15) 0.0004(14)
C4 0.0570(19) 0.0502(19) 0.0389(17) 0.0182(15) 0.0125(14) 0.0106(15)
C5 0.0497(18) 0.0492(18) 0.0454(18) 0.0241(15) 0.0170(14) 0.0057(14)
C6 0.0417(16) 0.0427(17) 0.0445(17) 0.0210(14) 0.0120(13) 0.0027(13)
C7 0.0358(15) 0.0424(16) 0.0430(16) 0.0204(14) 0.0109(12) 0.0058(12)
C8 0.0368(15) 0.0491(18) 0.0488(18) 0.0260(15) 0.0159(13) 0.0113(13)
C9 0.0427(17) 0.0551(19) 0.063(2) 0.0352(17) 0.0244(15) 0.0140(14)
C10 0.059(2) 0.066(2) 0.085(3) 0.044(2) 0.0398(19) 0.0148(17)
C11 0.0375(15) 0.0524(18) 0.0466(17) 0.0255(15) 0.0201(13) 0.0125(13)
C12 0.0461(17) 0.056(2) 0.0493(18) 0.0261(16) 0.0194(14) 0.0143(15)
C13 0.0517(18) 0.0481(19) 0.060(2) 0.0253(17) 0.0254(16) 0.0125(15)
C14 0.0496(18) 0.058(2) 0.052(2) 0.0175(17) 0.0260(15) 0.0120(15)
C15 0.060(2) 0.073(2) 0.0430(18) 0.0260(18) 0.0205(16) 0.0134(18)
C16 0.0557(19) 0.058(2) 0.0511(19) 0.0306(17) 0.0235(15) 0.0169(16)
C17 0.086(3) 0.067(2) 0.059(2) 0.008(2) 0.031(2) 0.010(2)
Cl2 0.1083(8) 0.0706(6) 0.0497(5) 0.0120(5) 0.0380(5) 0.0075(5)
C18 0.0490(17) 0.0382(16) 0.0566(19) 0.0213(15) 0.0235(15) -0.0012(13)
C19 0.0409(16) 0.0398(17) 0.0494(18) 0.0212(15) 0.0136(13) 0.0063(13)
C20 0.0506(18) 0.0385(17) 0.0492(19) 0.0128(15) 0.0128(15) 0.0058(14)
C21 0.063(2) 0.054(2) 0.0391(17) 0.0174(15) 0.0202(15) 0.0098(16)
C22 0.077(2) 0.054(2) 0.050(2) 0.0209(17) 0.0316(17) 0.0006(17)
C23 0.064(2) 0.0418(17) 0.0478(18) 0.0176(15) 0.0243(15) -0.0012(15)
C24 0.0416(16) 0.0413(16) 0.0432(16) 0.0192(14) 0.0137(13) 0.0065(13)
C25 0.0389(15) 0.0478(17) 0.0413(16) 0.0217(14) 0.0155(13) 0.0099(13)
C26 0.0398(16) 0.0522(18) 0.0503(18) 0.0273(15) 0.0198(14) 0.0128(14)
C27 0.057(2) 0.069(2) 0.066(2) 0.0387(19) 0.0333(17) 0.0156(17)
C28 0.0393(16) 0.0467(17) 0.0404(16) 0.0202(14) 0.0154(13) 0.0089(13)
C29 0.0416(16) 0.0524(19) 0.0491(18) 0.0216(16) 0.0232(14) 0.0091(14)
C30 0.0445(17) 0.056(2) 0.0509(19) 0.0197(17) 0.0184(15) -0.0001(15)
C31 0.0531(18) 0.0490(18) 0.0417(17) 0.0182(15) 0.0180(14) 0.0055(14)
C32 0.0535(19) 0.058(2) 0.0526(19) 0.0170(17) 0.0278(16) 0.0152(16)
C33 0.0379(16) 0.057(2) 0.0509(18) 0.0190(16) 0.0194(14) 0.0089(14)
C34 0.080(3) 0.056(2) 0.054(2) 0.0117(18) 0.0243(19) 0.0011(18)

loop_
_atom_type_symbol
_atom_type_description
_atom_type_scat_dispersion_real
_atom_type_scat_dispersion_imag
_atom_type_scat_source
C C 0.0033 0.0016 'International Tables Vol C Tables 4.2.6.8 and 6.1.1.4'
H H 0.0000 0.0000 'International Tables Vol C Tables 4.2.6.8 and 6.1.1.4'
Cl Cl 0.1484 0.1585 'International Tables Vol C Tables 4.2.6.8 and 6.1.1.4'

loop_
_geom_angle_atom_site_label_1
_geom_angle_atom_site_label_2
_geom_angle_atom_site_label_3
_geom_angle
C2 C1 C9 103.2(2)
C2 C1 H1 128.4
C9 C1 H1 128.4
C3 C2 C7 121.3(3)
C3 C2 C1 129.8(3)
C7 C2 C1 108.9(3)
C2 C3 C4 118.1(3)
C2 C3 H3 121.0
C4 C3 H3 121.0
C5 C4 C3 121.9(3)
C5 C4 Cl1 119.1(2)
C3 C4 Cl1 119.0(2)
C6 C5 C4 119.6(3)
C6 C5 H5 120.2
C4 C5 H5 120.2
C5 C6 C7 119.5(3)
C5 C6 H6 120.2
C7 C6 H6 120.2
C6 C7 C2 119.7(3)
C6 C7 C8 131.8(3)
C2 C7 C8 108.4(2)
C9 C8 C11 128.3(3)
C9 C8 C7 108.4(3)
C11 C8 C7 123.2(2)
C8 C9 C1 110.9(3)
C8 C9 C10 128.8(3)
C1 C9 C10 120.2(3)
C9 C10 H10A 109.5
C9 C10 H10B 109.5
H10A C10 H10B 109.5
C9 C10 H10C 109.5
H10A C10 H10C 109.5
H10B C10 H10C 109.5
C16 C11 C12 116.8(3)
C16 C11 C8 122.3(3)
C12 C11 C8 120.9(3)
C13 C12 C11 121.6(3)
C13 C12 H12 119.2
C11 C12 H12 119.2
C12 C13 C14 121.6(3)
C12 C13 H13 119.2
C14 C13 H13 119.2
C15 C14 C13 117.0(3)
C15 C14 C17 122.1(3)
C13 C14 C17 120.9(3)
C14 C15 C16 122.0(3)
C14 C15 H15 119.0
C16 C15 H15 119.0
C15 C16 C11 120.9(3)
C15 C16 H16 119.5
C11 C16 H16 119.5
C14 C17 H17A 109.5
C14 C17 H17B 109.5
H17A C17 H17B 109.5
C14 C17 H17C 109.5
H17A C17 H17C 109.5
H17B C17 H17C 109.5
C26 C18 C19 103.6(2)
C26 C18 H18 128.2
C19 C18 H18 128.2
C20 C19 C24 121.4(3)
C20 C19 C18 130.4(3)
C24 C19 C18 108.2(3)
C19 C20 C21 117.7(3)
C19 C20 H20 121.2
C21 C20 H20 121.2
C22 C21 C20 122.0(3)
C22 C21 Cl2 119.5(2)
C20 C21 Cl2 118.5(2)
C23 C22 C21 120.0(3)
C23 C22 H22 120.0
C21 C22 H22 120.0
C22 C23 C24 119.4(3)
C22 C23 H23 120.3
C24 C23 H23 120.3
C23 C24 C19 119.4(3)
C23 C24 C25 131.7(3)
C19 C24 C25 108.8(2)
C26 C25 C28 127.8(3)
C26 C25 C24 108.0(3)
C28 C25 C24 124.2(2)
C25 C26 C18 111.2(3)
C25 C26 C27 129.1(3)
C18 C26 C27 119.7(3)
C26 C27 H27A 109.5
C26 C27 H27B 109.5
H27A C27 H27B 109.5
C26 C27 H27C 109.5
H27A C27 H27C 109.5
H27B C27 H27C 109.5
C33 C28 C29 116.8(3)
C33 C28 C25 121.8(3)
C29 C28 C25 121.5(3)
C30 C29 C28 121.4(3)
C30 C29 H29 119.3
C28 C29 H29 119.3
C29 C30 C31 121.8(3)
C29 C30 H30 119.1
C31 C30 H30 119.1
C30 C31 C32 117.0(3)
C30 C31 C34 121.5(3)
C32 C31 C34 121.5(3)
C33 C32 C31 121.5(3)
C33 C32 H32 119.2
C31 C32 H32 119.2
C32 C33 C28 121.5(3)
C32 C33 H33 119.3
C28 C33 H33 119.3
C31 C34 H34A 109.5
C31 C34 H34B 109.5
H34A C34 H34B 109.5
C31 C34 H34C 109.5
H34A C34 H34C 109.5
H34B C34 H34C 109.5

loop_
_geom_bond_atom_site_label_1
_geom_bond_atom_site_label_2
_geom_bond_distance
Cl1 C4 1.742(3)
C1 C2 1.502(4)
C1 C9 1.504(4)
C1 H1 0.9300
C2 C3 1.371(4)
C2 C7 1.405(4)
C3 C4 1.394(4)
C3 H3 0.9300
C4 C5 1.389(4)
C5 C6 1.384(4)
C5 H5 0.9300
C6 C7 1.394(4)
C6 H6 0.9300
C7 C8 1.481(4)
C8 C9 1.362(4)
C8 C11 1.479(4)
C9 C10 1.505(4)
C10 H10A 0.9600
C10 H10B 0.9600
C10 H10C 0.9600
C11 C16 1.398(4)
C11 C12 1.400(4)
C12 C13 1.380(4)
C12 H12 0.9300
C13 C14 1.390(4)
C13 H13 0.9300
C14 C15 1.387(5)
C14 C17 1.506(4)
C15 C16 1.389(4)
C15 H15 0.9300
C16 H16 0.9300
C17 H17A 0.9600
C17 H17B 0.9600
C17 H17C 0.9600
Cl2 C21 1.747(3)
C18 C26 1.494(4)
C18 C19 1.506(4)
C18 H18 0.9300
C19 C20 1.375(4)
C19 C24 1.409(4)
C20 C21 1.392(4)
C20 H20 0.9300
C21 C22 1.382(4)
C22 C23 1.381(4)
C22 H22 0.9300
C23 C24 1.393(4)
C23 H23 0.9300
C24 C25 1.481(4)
C25 C26 1.363(4)
C25 C28 1.479(4)
C26 C27 1.504(4)
C27 H27A 0.9600
C27 H27B 0.9600
C27 H27C 0.9600
C28 C33 1.389(4)
C28 C29 1.405(4)
C29 C30 1.377(4)
C29 H29 0.9300
C30 C31 1.385(4)
C30 H30 0.9300
C31 C32 1.396(4)
C31 C34 1.507(4)
C32 C33 1.383(4)
C32 H32 0.9300
C33 H33 0.9300
C34 H34A 0.9600
C34 H34B 0.9600
C34 H34C 0.9600

loop_
_geom_torsion_atom_site_label_1
_geom_torsion_atom_site_label_2
_geom_torsion_atom_site_label_3
_geom_torsion_atom_site_label_4
_geom_torsion
C9 C1 C2 C3 -176.7(3)
C9 C1 C2 C7 1.9(3)
C7 C2 C3 C4 -1.0(5)
C1 C2 C3 C4 177.5(3)
C2 C3 C4 C5 0.6(5)
C2 C3 C4 Cl1 -179.4(2)
C3 C4 C5 C6 0.1(5)
Cl1 C4 C5 C6 -180.0(2)
C4 C5 C6 C7 -0.3(4)
C5 C6 C7 C2 -0.1(4)
C5 C6 C7 C8 -176.7(3)
C3 C2 C7 C6 0.8(4)
C1 C2 C7 C6 -178.0(3)
C3 C2 C7 C8 178.1(3)
C1 C2 C7 C8 -0.7(3)
C6 C7 C8 C9 175.9(3)
C2 C7 C8 C9 -1.0(3)
C6 C7 C8 C11 -6.5(5)
C2 C7 C8 C11 176.6(3)
C11 C8 C9 C1 -175.2(3)
C7 C8 C9 C1 2.3(3)
C11 C8 C9 C10 2.5(5)
C7 C8 C9 C10 180.0(3)
C2 C1 C9 C8 -2.6(3)
C2 C1 C9 C10 179.5(3)
C9 C8 C11 C16 -49.7(4)
C7 C8 C11 C16 133.2(3)
C9 C8 C11 C12 130.4(3)
C7 C8 C11 C12 -46.7(4)
C16 C11 C12 C13 0.8(4)
C8 C11 C12 C13 -179.3(3)
C11 C12 C13 C14 0.1(5)
C12 C13 C14 C15 -0.8(5)
C12 C13 C14 C17 178.9(3)
C13 C14 C15 C16 0.6(5)
C17 C14 C15 C16 -179.1(3)
C14 C15 C16 C11 0.3(5)
C12 C11 C16 C15 -1.0(4)
C8 C11 C16 C15 179.1(3)
C26 C18 C19 C20 -179.1(3)
C26 C18 C19 C24 1.7(3)
C24 C19 C20 C21 -0.6(4)
C18 C19 C20 C21 -179.7(3)
C19 C20 C21 C22 2.1(5)
C19 C20 C21 Cl2 -177.2(2)
C20 C21 C22 C23 -1.5(5)
Cl2 C21 C22 C23 177.8(3)
C21 C22 C23 C24 -0.6(5)
C22 C23 C24 C19 2.0(5)
C22 C23 C24 C25 -179.2(3)
C20 C19 C24 C23 -1.4(4)
C18 C19 C24 C23 177.9(3)
C20 C19 C24 C25 179.6(3)
C18 C19 C24 C25 -1.1(3)
C23 C24 C25 C26 -178.8(3)
C19 C24 C25 C26 0.0(3)
C23 C24 C25 C28 1.8(5)
C19 C24 C25 C28 -179.3(3)
C28 C25 C26 C18 -179.5(3)
C24 C25 C26 C18 1.1(3)
C28 C25 C26 C27 1.6(5)
C24 C25 C26 C27 -177.7(3)
C19 C18 C26 C25 -1.8(3)
C19 C18 C26 C27 177.2(3)
C26 C25 C28 C33 44.1(5)
C24 C25 C28 C33 -136.6(3)
C26 C25 C28 C29 -135.6(3)
C24 C25 C28 C29 43.7(4)
C33 C28 C29 C30 -1.2(4)
C25 C28 C29 C30 178.5(3)
C28 C29 C30 C31 1.1(5)
C29 C30 C31 C32 -0.8(5)
C29 C30 C31 C34 179.8(3)
C30 C31 C32 C33 0.7(5)
C34 C31 C32 C33 -180.0(3)
C31 C32 C33 C28 -0.8(5)
C29 C28 C33 C32 1.0(4)
C25 C28 C33 C32 -178.7(3)
